data_4115566
loop_
_publ_author_name
'Fr\'ed\'eric Robert'
'Anne Milet'
'Yves Gimbert'
'Den\'es Konya'
'Andrew E. Greene'

_publ_contact_author_address
;
    L.E.D.S.S. - Batiment Chimie Recherche
    BP 53
    38041 Grenoble, Cedex 9
    France
;
_publ_contact_author_email ' Yves.Gimbert@ujf-grenoble.fr '
_publ_contact_author_fax ' 33 4 76 88 51 43 82 '
_publ_contact_author_name ' Yves Gimbert '
_publ_contact_author_phone ' 33 4 76 88 51 46 91 '
_publ_section_title
;
 Regiochemistry in the Pauson-Khand Reaction: Has a Trans Effect Been
 Overlooked?
;
_journal_name_full 'Journal of the American Chemical Society'
_journal_page_first 5396
_journal_page_last 5400
_journal_paper_doi 10.1021/ja004170n
_journal_volume 123
_journal_year 2001
_chemical_formula_moiety 'C26 H26 O3 '
_chemical_formula_sum 'C26 H26 O3'
_chemical_formula_weight 386.49
_space_group_IT_number 2
_symmetry_cell_setting triclinic
_symmetry_Int_Tables_number 2
_symmetry_space_group_name_Hall '-P 1'
_symmetry_space_group_name_H-M 'P -1'
_audit_creation_date 19100-11-14
_audit_creation_method 'by teXsan v1.8'
_audit_update_record
;
?
;
_cell_angle_alpha 90.76(3)
_cell_angle_beta 92.54(3)
_cell_angle_gamma 81.82(3)
_cell_formula_units_Z 2
_cell_length_a 5.827(5)
_cell_length_b 9.154(6)
_cell_length_c 19.59(1)
_cell_measurement_reflns_used 25
_cell_measurement_temperature 293.0
_cell_measurement_theta_max 10.9
_cell_measurement_theta_min 8.4
_cell_volume 1033.3(12)
_computing_cell_refinement 'CAD-4 Software (Enraf-Nonius, 1989)'
_computing_data_collection 'CAD-4 Software (Enraf-Nonius, 1989)'
_computing_data_reduction 'teXsan (MSC, 1992-1997)'
_computing_publication_material 'teXsan (MSC, 1992-1997)'
_computing_structure_refinement 'teXsan (MSC, 1992-1997)'
_computing_structure_solution 'SIR92 (Altomare et al., 1993)'
_diffrn_ambient_temperature 293
_diffrn_measurement_device_type CAD-4
_diffrn_measurement_method \w
_diffrn_orient_matrix_UB_11 -0.16797
_diffrn_orient_matrix_UB_12 0.04134
_diffrn_orient_matrix_UB_13 -0.00607
_diffrn_orient_matrix_UB_21 0.02720
_diffrn_orient_matrix_UB_22 0.08686
_diffrn_orient_matrix_UB_23 0.02915
_diffrn_orient_matrix_UB_31 -0.03464
_diffrn_orient_matrix_UB_32 -0.05409
_diffrn_orient_matrix_UB_33 0.04149
_diffrn_radiation_detector 'scintillation counter'
_diffrn_radiation_monochromator graphite
_diffrn_radiation_source 'X-ray tube'
_diffrn_radiation_type 'Mo K\a'
_diffrn_radiation_wavelength 0.7107
_diffrn_reflns_av_R_equivalents 0.021
_diffrn_reflns_av_sigmaI/netI 0.090
_diffrn_reflns_limit_h_max 7
_diffrn_reflns_limit_h_min -7
_diffrn_reflns_limit_k_max 11
_diffrn_reflns_limit_k_min -11
_diffrn_reflns_limit_l_max 24
_diffrn_reflns_limit_l_min 0
_diffrn_reflns_number 4182
_diffrn_reflns_reduction_process 'Lp corrections applied'
_diffrn_reflns_theta_max 25.97
_diffrn_reflns_theta_min 1.04
_diffrn_standards_decay_% -0.67
_diffrn_standards_interval_count 120
_diffrn_standards_number 2
_exptl_absorpt_coefficient_mu 0.080
_exptl_absorpt_correction_type none
_exptl_crystal_colour colorless
_exptl_crystal_density_diffrn 1.242
_exptl_crystal_description 'triclinic prism'
_exptl_crystal_F_000 412
_exptl_crystal_size_max 0.38
_exptl_crystal_size_mid 0.36
_exptl_crystal_size_min 0.34
_refine_diff_density_max 0.29
_refine_diff_density_min -0.23
_refine_ls_extinction_method none
_refine_ls_goodness_of_fit_all 1.987
_refine_ls_goodness_of_fit_ref 1.987
_refine_ls_hydrogen_treatment noref
_refine_ls_matrix_type full
_refine_ls_number_constraints 0
_refine_ls_number_parameters 262
_refine_ls_number_reflns 2012
_refine_ls_number_restraints 0
_refine_ls_R_factor_all 0.0624
_refine_ls_R_factor_gt 0.0624
_refine_ls_shift/su_max 0.019
_refine_ls_shift/su_mean 0.005
_refine_ls_structure_factor_coef F
_refine_ls_weighting_details 'w = 1/[\s^2^(Fo) + 0.00018|Fo|^2^]'
_refine_ls_weighting_scheme sigma
_refine_ls_wR_factor_all 0.0566
_refine_ls_wR_factor_ref 0.0566
_reflns_number_gt 2012
_reflns_number_total 4055
_reflns_threshold_expression I>2.00\s(I)
_cod_data_source_file ja004170n.cif
_cod_data_source_block C16H26O3
_cod_original_cell_volume 1033(1)
_cod_original_sg_symbol_H-M 'P -1 '
_cod_original_formula_sum 'C26 H26 O3 '
_cod_database_code 4115566

loop_
_symmetry_equiv_pos_as_xyz
'   +x,   +y,   +z'
'   -x,   -y,   -z'

loop_
_atom_site_label
_atom_site_fract_x
_atom_site_fract_y
_atom_site_fract_z
_atom_site_U_iso_or_equiv
_atom_site_occupancy
_atom_site_adp_type
_atom_site_calc_flag
O1 0.7316(4) -0.1192(2) 0.4447(1) 0.0662(8) 1.000 Uani d
O2 0.5264(5) 0.3152(4) -0.0168(1) 0.126(1) 1.000 Uani d
O3 0.1835(5) 0.2674(3) 0.0092(1) 0.105(1) 1.000 Uani d
C1 0.7421(5) -0.0266(3) 0.4018(2) 0.0442(9) 1.000 Uani d
C2 0.6509(5) -0.0311(3) 0.3303(1) 0.0394(9) 1.000 Uani d
C3 0.6947(5) 0.0904(3) 0.2969(1) 0.0374(8) 1.000 Uani d
C4 0.8225(5) 0.1889(3) 0.3427(1) 0.0379(8) 1.000 Uani d
C5 0.8457(5) 0.1138(3) 0.4129(2) 0.0423(9) 1.000 Uani d
C6 0.6998(6) 0.2261(3) 0.4583(2) 0.056(1) 1.000 Uani d
C7 0.8377(6) 0.3542(3) 0.4721(2) 0.061(1) 1.000 Uani d
C8 0.8262(6) 0.4311(3) 0.4019(2) 0.058(1) 1.000 Uani d
C9 0.6772(5) 0.3400(3) 0.3570(2) 0.0481(9) 1.000 Uani d
C10 0.5105(5) 0.2957(3) 0.4079(2) 0.064(1) 1.000 Uani d
C11 0.6200(5) 0.1341(3) 0.2268(1) 0.0358(8) 1.000 Uani d
C12 0.7514(5) 0.2161(3) 0.1882(2) 0.049(1) 1.000 Uani d
C13 0.6834(5) 0.2587(3) 0.1230(2) 0.055(1) 1.000 Uani d
C14 0.4757(5) 0.2273(3) 0.0937(2) 0.049(1) 1.000 Uani d
C15 0.3404(5) 0.1470(3) 0.1317(2) 0.0478(9) 1.000 Uani d
C16 0.4122(5) 0.1022(3) 0.1965(2) 0.0435(9) 1.000 Uani d
C17 0.4062(6) 0.2731(4) 0.0232(2) 0.066(1) 1.000 Uani d
C18 0.0884(7) 0.2988(5) -0.0598(2) 0.109(2) 1.000 Uani d
C19 0.0293(8) 0.1631(5) -0.0912(2) 0.106(2) 1.000 Uani d
C20 0.5266(5) -0.1524(3) 0.3046(1) 0.0379(9) 1.000 Uani d
C21 0.5910(5) -0.2327(3) 0.2473(2) 0.048(1) 1.000 Uani d
C22 0.4699(6) -0.3436(3) 0.2230(2) 0.052(1) 1.000 Uani d
C23 0.2173(5) -0.2980(3) 0.3141(2) 0.050(1) 1.000 Uani d
C24 0.3392(5) -0.1884(3) 0.3385(2) 0.0471(9) 1.000 Uani d
C25 0.2800(5) -0.3767(3) 0.2564(2) 0.0465(9) 1.000 Uani d
C26 0.1502(6) -0.4986(3) 0.2297(2) 0.066(1) 1.000 Uani d
H1 0.9712 0.1990 0.3258 0.043 1.000 Uiso c
H2 1.0052 0.0941 0.4296 0.048 1.000 Uiso c
H3 0.6470 0.1840 0.4979 0.066 1.000 Uiso c
H4 0.9930 0.3186 0.4877 0.072 1.000 Uiso c
H5 0.7653 0.4184 0.5060 0.072 1.000 Uiso c
H6 0.7547 0.5321 0.4052 0.069 1.000 Uiso c
H7 0.9785 0.4285 0.3854 0.069 1.000 Uiso c
H8 0.6049 0.3879 0.3169 0.057 1.000 Uiso c
H9 0.4136 0.3791 0.4274 0.076 1.000 Uiso c
H10 0.4126 0.2278 0.3902 0.076 1.000 Uiso c
H11 0.8929 0.2422 0.2079 0.059 1.000 Uiso c
H12 0.7772 0.3119 0.0972 0.064 1.000 Uiso c
H13 0.1997 0.1225 0.1115 0.056 1.000 Uiso c
H14 0.3188 0.0499 0.2214 0.050 1.000 Uiso c
H15 -0.0451 0.3685 -0.0584 0.130 1.000 Uiso c
H16 0.2001 0.3352 -0.0856 0.130 1.000 Uiso c
H17 -0.0625 0.1180 -0.0602 0.133 1.000 Uiso c
H18 0.1696 0.1015 -0.0988 0.133 1.000 Uiso c
H19 -0.0589 0.1839 -0.1343 0.133 1.000 Uiso c
H20 0.7195 -0.2114 0.2235 0.056 1.000 Uiso c
H21 0.5166 -0.3959 0.1820 0.062 1.000 Uiso c
H22 0.0867 -0.3188 0.3376 0.059 1.000 Uiso c
H23 0.2936 -0.1354 0.3799 0.055 1.000 Uiso c
H24 0.0276 -0.5084 0.2575 0.078 1.000 Uiso c
H25 0.2496 -0.5879 0.2304 0.078 1.000 Uiso c
H26 0.0906 -0.4797 0.1846 0.078 1.000 Uiso c

loop_
_atom_site_aniso_label
_atom_site_aniso_U_11
_atom_site_aniso_U_22
_atom_site_aniso_U_33
_atom_site_aniso_U_12
_atom_site_aniso_U_13
_atom_site_aniso_U_23
O1 0.085(2) 0.054(1) 0.063(2) -0.026(1) -0.019(1) 0.023(1)
O2 0.089(2) 0.228(3) 0.070(2) -0.045(2) -0.001(2) 0.063(2)
O3 0.094(2) 0.172(2) 0.061(2) -0.067(2) -0.027(1) 0.049(2)
C1 0.046(2) 0.039(2) 0.047(2) -0.006(2) -0.004(2) 0.004(2)
C2 0.039(2) 0.034(2) 0.045(2) -0.007(1) 0.000(1) -0.001(1)
C3 0.034(2) 0.034(2) 0.045(2) -0.008(1) 0.004(1) -0.001(1)
C4 0.032(2) 0.042(2) 0.042(2) -0.013(1) 0.000(1) 0.002(1)
C5 0.042(2) 0.042(2) 0.044(2) -0.010(1) -0.006(1) 0.001(1)
C6 0.066(2) 0.061(2) 0.046(2) -0.021(2) 0.009(2) -0.008(2)
C7 0.069(2) 0.055(2) 0.059(2) -0.014(2) -0.003(2) -0.018(2)
C8 0.065(2) 0.043(2) 0.067(2) -0.011(2) -0.013(2) -0.004(2)
C9 0.043(2) 0.034(2) 0.064(2) -0.002(1) -0.014(2) -0.004(2)
C10 0.041(2) 0.060(2) 0.090(3) -0.004(2) 0.005(2) -0.031(2)
C11 0.040(2) 0.032(2) 0.037(2) -0.010(1) 0.004(1) -0.003(1)
C12 0.046(2) 0.059(2) 0.047(2) -0.021(2) 0.000(2) 0.001(2)
C13 0.053(2) 0.070(2) 0.049(2) -0.026(2) 0.007(2) 0.009(2)
C14 0.056(2) 0.053(2) 0.038(2) -0.013(2) 0.004(2) 0.000(2)
C15 0.045(2) 0.055(2) 0.045(2) -0.017(2) -0.005(2) 0.002(2)
C16 0.043(2) 0.045(2) 0.046(2) -0.017(1) 0.002(2) 0.003(2)
C17 0.066(2) 0.088(3) 0.047(2) -0.020(2) 0.002(2) 0.007(2)
C18 0.107(3) 0.165(4) 0.061(3) -0.052(3) -0.033(2) 0.039(3)
C19 0.123(4) 0.127(4) 0.064(3) -0.009(3) -0.006(3) 0.000(3)
C20 0.040(2) 0.032(2) 0.041(2) -0.006(1) 0.001(1) 0.002(1)
C21 0.047(2) 0.042(2) 0.058(2) -0.013(2) 0.010(2) -0.005(2)
C22 0.059(2) 0.040(2) 0.057(2) -0.008(2) 0.004(2) -0.015(2)
C23 0.051(2) 0.045(2) 0.057(2) -0.016(2) 0.003(2) 0.003(2)
C24 0.059(2) 0.042(2) 0.043(2) -0.012(2) 0.009(2) -0.006(2)
C25 0.049(2) 0.028(2) 0.062(2) -0.009(1) -0.008(2) 0.001(2)
C26 0.063(2) 0.044(2) 0.092(3) -0.018(2) -0.010(2) -0.005(2)

loop_
_atom_type_symbol
_atom_type_oxidation_number
_atom_type_number_in_cell
_atom_type_scat_dispersion_real
_atom_type_scat_dispersion_imag
_atom_type_scat_source
C 0 52 0.002 0.002
;International Tables for Crystallography
(1992, Vol. C, Tables 4.2.6.8 and 6.1.1.1)
;
O 0 6 0.008 0.006
;International Tables for Crystallography
(1992, Vol. C, Tables 4.2.6.8 and 6.1.1.1)
;
H 0 52 0.000 0.000
;International Tables for Crystallography
(1992, Vol. C, Table 6.1.1.2)
;

loop_
_geom_angle_atom_site_label_1
_geom_angle_atom_site_label_2
_geom_angle_atom_site_label_3
_geom_angle
_geom_angle_publ_flag
C17 O3 C18 119.3(3) yes
O1 C1 C2 125.7(3) yes
O1 C1 C5 125.6(3) yes
C2 C1 C5 108.7(2) yes
C1 C2 C3 109.5(2) yes
C1 C2 C20 121.5(2) yes
C3 C2 C20 129.0(3) yes
C2 C3 C4 111.8(3) yes
C2 C3 C11 127.2(3) yes
C4 C3 C11 120.8(2) yes
C3 C4 C5 105.0(2) yes
C3 C4 C9 112.9(2) yes
C5 C4 C9 103.2(2) yes
C1 C5 C4 104.9(2) yes
C1 C5 C6 112.9(3) yes
C4 C5 C6 103.2(2) yes
C5 C6 C7 107.3(3) yes
C5 C6 C10 102.1(2) yes
C7 C6 C10 101.3(3) yes
C6 C7 C8 103.2(3) yes
C7 C8 C9 103.1(2) yes
C4 C9 C8 108.2(2) yes
C4 C9 C10 100.5(2) yes
C8 C9 C10 101.8(3) yes
C6 C10 C9 95.1(2) yes
C3 C11 C12 121.0(3) yes
C3 C11 C16 122.2(3) yes
C12 C11 C16 116.8(3) yes
C11 C12 C13 121.7(3) yes
C12 C13 C14 120.9(3) yes
C13 C14 C15 118.3(3) yes
C13 C14 C17 120.1(3) yes
C15 C14 C17 121.6(3) yes
C14 C15 C16 120.4(3) yes
C11 C16 C15 121.9(3) yes
O2 C17 O3 122.1(3) yes
O2 C17 C14 126.0(3) yes
O3 C17 C14 111.8(3) yes
O3 C18 C19 109.1(4) yes
C2 C20 C21 122.1(3) yes
C2 C20 C24 120.3(3) yes
C21 C20 C24 117.6(3) yes
C20 C21 C22 121.5(3) yes
C21 C22 C25 120.5(3) yes
C24 C23 C25 121.3(3) yes
C20 C24 C23 121.0(3) yes
C22 C25 C23 118.2(3) yes
C22 C25 C26 120.0(3) yes
C23 C25 C26 121.8(3) yes
C3 C4 H1 111.5 no
C5 C4 H1 111.6 no
C9 C4 H1 112.1 no
C1 C5 H2 111.5 no
C4 C5 H2 111.9 no
C6 C5 H2 111.9 no
C5 C6 H3 113.9 no
C7 C6 H3 115.2 no
C10 C6 H3 115.6 no
C6 C7 H4 110.7 no
C6 C7 H5 109.9 no
C8 C7 H4 112.7 no
C8 C7 H5 111.4 no
H4 C7 H5 108.9 no
C7 C8 H6 110.9 no
C7 C8 H7 110.4 no
C9 C8 H6 111.3 no
C9 C8 H7 112.1 no
H6 C8 H7 109.0 no
C4 C9 H8 113.8 no
C8 C9 H8 115.8 no
C10 C9 H8 115.0 no
C6 C10 H9 112.5 no
C6 C10 H10 113.3 no
C9 C10 H9 113.2 no
C9 C10 H10 114.3 no
H9 C10 H10 108.3 no
C11 C12 H11 118.9 no
C13 C12 H11 119.4 no
C12 C13 H12 120.4 no
C14 C13 H12 118.7 no
C14 C15 H13 118.8 no
C16 C15 H13 120.8 no
C11 C16 H14 118.8 no
C15 C16 H14 119.3 no
O3 C18 H15 109.7 no
O3 C18 H16 109.3 no
C19 C18 H15 109.3 no
C19 C18 H16 109.4 no
H15 C18 H16 110.0 no
C18 C19 H17 108.3 no
C18 C19 H18 107.3 no
C18 C19 H19 110.7 no
H17 C19 H18 110.9 no
H17 C19 H19 109.5 no
H18 C19 H19 110.2 no
C20 C21 H20 119.5 no
C22 C21 H20 119.1 no
C21 C22 H21 119.4 no
C25 C22 H21 120.1 no
C24 C23 H22 119.4 no
C25 C23 H22 119.4 no
C20 C24 H23 119.1 no
C23 C24 H23 119.9 no
C25 C26 H24 110.3 no
C25 C26 H25 109.6 no
C25 C26 H26 111.3 no
H24 C26 H25 107.9 no
H24 C26 H26 108.8 no
H25 C26 H26 108.9 no

loop_
_geom_bond_atom_site_label_1
_geom_bond_atom_site_label_2
_geom_bond_distance
_geom_bond_publ_flag
O1 C1 1.211(3) yes
O2 C17 1.176(4) yes
O3 C17 1.323(4) yes
O3 C18 1.455(4) yes
C1 C2 1.479(4) yes
C1 C5 1.505(4) yes
C2 C3 1.358(4) yes
C2 C20 1.480(4) yes
C3 C4 1.511(4) yes
C3 C11 1.465(4) yes
C4 C5 1.537(4) yes
C4 C9 1.545(4) yes
C5 C6 1.537(4) yes
C6 C7 1.528(4) yes
C6 C10 1.522(4) yes
C7 C8 1.547(4) yes
C8 C9 1.530(4) yes
C9 C10 1.520(4) yes
C11 C12 1.398(4) yes
C11 C16 1.392(4) yes
C12 C13 1.366(4) yes
C13 C14 1.382(4) yes
C14 C15 1.396(4) yes
C14 C17 1.472(4) yes
C15 C16 1.369(4) yes
C18 C19 1.456(6) yes
C20 C21 1.371(4) yes
C20 C24 1.384(4) yes
C21 C22 1.384(4) yes
C22 C25 1.382(4) yes
C23 C24 1.379(4) yes
C23 C25 1.366(4) yes
C25 C26 1.510(4) yes
C4 H1 0.96 no
C5 H2 0.96 no
C6 H3 0.95 no
C7 H4 0.96 no
C7 H5 0.95 no
C8 H6 0.96 no
C8 H7 0.96 no
C9 H8 0.96 no
C10 H9 0.97 no
C10 H10 0.95 no
C12 H11 0.95 no
C13 H12 0.95 no
C15 H13 0.95 no
C16 H14 0.93 no
C18 H15 0.93 no
C18 H16 0.94 no
C19 H17 0.96 no
C19 H18 0.94 no
C19 H19 0.97 no
C21 H20 0.94 no
C22 H21 0.96 no
C23 H22 0.95 no
C24 H23 0.97 no
C26 H24 0.93 no
C26 H25 0.93 no
C26 H26 0.95 no

loop_
_geom_torsion_atom_site_label_1
_geom_torsion_atom_site_label_2
_geom_torsion_atom_site_label_3
_geom_torsion_atom_site_label_4
_geom_torsion
_geom_torsion_publ_flag
O1 C1 C2 C3 -179.6(3) no
O1 C1 C2 C20 2.1(5) no
O1 C1 C5 C4 178.3(3) no
O1 C1 C5 C6 -70.0(4) no
O2 C17 O3 C18 6.7(6) no
O2 C17 C14 C13 13.0(6) no
O2 C17 C14 C15 -164.5(4) no
O3 C17 C14 C13 -164.6(3) no
O3 C17 C14 C15 17.9(5) no
C1 C2 C3 C4 0.5(3) no
C1 C2 C3 C11 -175.5(3) no
C1 C2 C20 C21 -126.8(3) no
C1 C2 C20 C24 53.1(4) no
C1 C5 C4 C3 3.1(3) no
C1 C5 C4 C9 121.6(2) no
C1 C5 C6 C7 173.5(2) no
C1 C5 C6 C10 -80.5(3) no
C2 C1 C5 C4 -2.9(3) no
C2 C1 C5 C6 108.8(3) no
C2 C3 C4 C5 -2.3(3) no
C2 C3 C4 C9 -114.1(3) no
C2 C3 C11 C12 -150.8(3) no
C2 C3 C11 C16 32.0(4) no
C2 C20 C21 C22 -178.4(3) no
C2 C20 C24 C23 177.9(3) no
C3 C2 C1 C5 1.6(3) no
C3 C2 C20 C21 55.3(4) no
C3 C2 C20 C24 -124.8(3) no
C3 C4 C5 C6 -115.3(2) no
C3 C4 C9 C8 -178.4(3) no
C3 C4 C9 C10 75.3(3) no
C3 C11 C12 C13 -179.5(3) no
C3 C11 C16 C15 178.1(3) no
C4 C3 C2 C20 178.6(3) no
C4 C3 C11 C12 33.5(4) no
C4 C3 C11 C16 -143.7(3) no
C4 C5 C6 C7 -73.7(3) no
C4 C5 C6 C10 32.3(3) no
C4 C9 C8 C7 -71.8(3) no
C4 C9 C10 C6 56.4(3) no
C5 C1 C2 C20 -176.7(2) no
C5 C4 C3 C11 174.0(2) no
C5 C4 C9 C8 68.8(3) no
C5 C4 C9 C10 -37.5(3) no
C5 C6 C7 C8 70.5(3) no
C5 C6 C10 C9 -54.8(3) no
C6 C5 C4 C9 3.2(3) no
C6 C7 C8 C9 1.5(3) no
C6 C10 C9 C8 -54.9(3) no
C7 C6 C10 C9 55.8(3) no
C7 C8 C9 C10 33.6(3) no
C8 C7 C6 C10 -36.0(3) no
C9 C4 C3 C11 62.2(3) no
C11 C3 C2 C20 2.6(5) no
C11 C12 C13 C14 2.8(5) no
C11 C16 C15 C14 -0.2(5) no
C12 C11 C16 C15 0.9(4) no
C12 C13 C14 C15 -2.0(5) no
C12 C13 C14 C17 -179.5(3) no
C13 C12 C11 C16 -2.2(4) no
C13 C14 C15 C16 0.7(4) no
C14 C17 O3 C18 -175.6(3) no
C16 C15 C14 C17 178.2(3) no
C17 O3 C18 C19 110.6(4) no
C20 C21 C22 C25 -0.3(5) no
C20 C24 C23 C25 1.4(5) no
C21 C20 C24 C23 -2.1(4) no
C21 C22 C25 C23 -0.5(4) no
C21 C22 C25 C26 -179.5(3) no
C22 C21 C20 C24 1.6(4) no
C22 C25 C23 C24 0.0(5) no
C24 C23 C25 C26 179.0(3) no
